data_4313529
loop_
_publ_author_name
'David Amantia'
'Clayton Price'
'Michelle A. Shipman'
'Mark R. J. Elsegood'
'William Clegg'
'Andrew Houlton'

_publ_section_title
;
 Minor Groove Site Coordination of Adenine by Platinum Group Metal Ions:
 Effects on Basicity, Base Pairing, and Electronic Structure
;
_journal_name_full 'Inorganic Chemistry'
_journal_page_first 3047
_journal_page_last 3056
_journal_paper_doi 10.1021/ic020657g
_journal_volume 42
_journal_year 2003
_chemical_formula_sum 'C10 H16 N6 O3 S2'
_chemical_formula_weight 332.41
_chemical_name_systematic
;
  ?
;
_space_group_IT_number 14
_symmetry_cell_setting monoclinic
_symmetry_space_group_name_Hall '-P 2yn'
_symmetry_space_group_name_H-M 'P 1 21/n 1'
_atom_sites_solution_hydrogens geom
_atom_sites_solution_primary direct
_atom_sites_solution_secondary 'all non-H atoms found by direct methods'
_audit_creation_method SHELXL-97
_cell_angle_alpha 90.00
_cell_angle_beta 95.719(2)
_cell_angle_gamma 90.00
_cell_formula_units_Z 4
_cell_length_a 10.2207(14)
_cell_length_b 5.0621(7)
_cell_length_c 28.080(4)
_cell_measurement_reflns_used 4661
_cell_measurement_temperature 160(2)
_cell_measurement_theta_max 28.04
_cell_measurement_theta_min 2.20
_cell_volume 1445.6(3)
_computing_cell_refinement 'Bruker SAINT'
_computing_data_collection 'Bruker SMART'
_computing_data_reduction 'Bruker SAINT'
_computing_molecular_graphics 'Bruker SHELXTL'
_computing_publication_material 'SHELXTL and local programs'
_computing_structure_refinement 'Bruker SHELXTL'
_computing_structure_solution 'Bruker SHELXTL'
_diffrn_ambient_temperature 160(2)
_diffrn_measured_fraction_theta_full 0.999
_diffrn_measured_fraction_theta_max 0.999
_diffrn_measurement_device_type 'Bruker SMART CCD diffractometer'
_diffrn_measurement_method '\w rotation with narrow frames'
_diffrn_radiation_monochromator graphite
_diffrn_radiation_source 'fine-focus sealed tube'
_diffrn_radiation_type MoK\a
_diffrn_radiation_wavelength 0.71073
_diffrn_reflns_av_R_equivalents 0.0783
_diffrn_reflns_av_sigmaI/netI 0.0611
_diffrn_reflns_limit_h_max 12
_diffrn_reflns_limit_h_min -12
_diffrn_reflns_limit_k_max 6
_diffrn_reflns_limit_k_min -5
_diffrn_reflns_limit_l_max 33
_diffrn_reflns_limit_l_min -32
_diffrn_reflns_number 9633
_diffrn_reflns_theta_full 25.00
_diffrn_reflns_theta_max 25.00
_diffrn_reflns_theta_min 2.06
_diffrn_standards_decay_% 0
_diffrn_standards_number 0
_exptl_absorpt_coefficient_mu 0.389
_exptl_absorpt_correction_T_max 0.992
_exptl_absorpt_correction_T_min 0.754
_exptl_absorpt_correction_type empirical
_exptl_crystal_colour colourless
_exptl_crystal_density_diffrn 1.527
_exptl_crystal_density_method 'not measured'
_exptl_crystal_description lath
_exptl_crystal_F_000 696
_exptl_crystal_size_max 0.77
_exptl_crystal_size_mid 0.05
_exptl_crystal_size_min 0.02
_refine_diff_density_max 0.556
_refine_diff_density_min -0.471
_refine_diff_density_rms 0.100
_refine_ls_extinction_method none
_refine_ls_goodness_of_fit_ref 1.089
_refine_ls_hydrogen_treatment mixed
_refine_ls_matrix_type full
_refine_ls_number_parameters 191
_refine_ls_number_reflns 2524
_refine_ls_number_restraints 0
_refine_ls_restrained_S_all 1.089
_refine_ls_R_factor_all 0.1003
_refine_ls_R_factor_gt 0.0636
_refine_ls_shift/su_max 0.000
_refine_ls_shift/su_mean 0.000
_refine_ls_structure_factor_coef Fsqd
_refine_ls_weighting_details 'calc w=1/[\s^2^(Fo^2^)+(0.0827P)^2^+1.9209P] where P=(Fo^2^+2Fc^2^)/3'
_refine_ls_weighting_scheme calc
_refine_ls_wR_factor_gt 0.1471
_refine_ls_wR_factor_ref 0.1687
_reflns_number_gt 1727
_reflns_number_total 2524
_reflns_threshold_expression >2sigma(I)
_cod_data_source_file ic020657g_1.cif
_cod_data_source_block '[L1H]NO3'
_cod_database_code 4313529

loop_
_symmetry_equiv_pos_as_xyz
'x, y, z'
'-x+1/2, y+1/2, -z+1/2'
'-x, -y, -z'
'x-1/2, -y-1/2, z-1/2'

loop_
_atom_site_label
_atom_site_type_symbol
_atom_site_fract_x
_atom_site_fract_y
_atom_site_fract_z
_atom_site_U_iso_or_equiv
_atom_site_adp_type
_atom_site_occupancy
_atom_site_symmetry_multiplicity
_atom_site_calc_flag
_atom_site_refinement_flags
_atom_site_disorder_assembly
_atom_site_disorder_group
N1 N 0.2319(4) 0.4691(8) 0.05537(13) 0.0282(9) Uani 1 1 d . . .
H1 H 0.1491 0.4440 0.0445 0.034 Uiso 1 1 calc R . .
C2 C 0.2593(5) 0.6623(10) 0.08875(16) 0.0300(11) Uani 1 1 d . . .
H2 H 0.1872 0.7565 0.0994 0.036 Uiso 1 1 calc R . .
N3 N 0.3776(4) 0.7276(8) 0.10720(12) 0.0256(9) Uani 1 1 d . . .
C4 C 0.4710(4) 0.5784(9) 0.08921(13) 0.0210(10) Uani 1 1 d . . .
C5 C 0.4535(4) 0.3742(9) 0.05600(13) 0.0212(10) Uani 1 1 d . . .
C6 C 0.3233(5) 0.3132(9) 0.03777(14) 0.0247(10) Uani 1 1 d . . .
N6 N 0.2898(4) 0.1263(8) 0.00642(12) 0.0306(10) Uani 1 1 d . . .
H6A H 0.2065 0.1004 -0.0036 0.037 Uiso 1 1 calc R . .
H6B H 0.3508 0.0271 -0.0046 0.037 Uiso 1 1 calc R . .
N7 N 0.5723(4) 0.2706(7) 0.04640(11) 0.0248(9) Uani 1 1 d . . .
C8 C 0.6601(4) 0.4132(9) 0.07340(14) 0.0242(10) Uani 1 1 d . . .
H8 H 0.7524 0.3883 0.0741 0.029 Uiso 1 1 calc R . .
N9 N 0.6039(4) 0.5996(7) 0.10010(12) 0.0224(8) Uani 1 1 d . . .
C10 C 0.6700(4) 0.7827(9) 0.13535(14) 0.0203(10) Uani 1 1 d . . .
H10A H 0.6131 0.9385 0.1386 0.024 Uiso 1 1 calc R . .
H10B H 0.7530 0.8449 0.1237 0.024 Uiso 1 1 calc R . .
C11 C 0.7003(4) 0.6521(9) 0.18419(14) 0.0214(10) Uani 1 1 d . . .
H11A H 0.6171 0.5836 0.1947 0.026 Uiso 1 1 calc R . .
H11B H 0.7339 0.7890 0.2075 0.026 Uiso 1 1 calc R . .
S12 S 0.81741(12) 0.3859(2) 0.18638(4) 0.0259(3) Uani 1 1 d . . .
C13 C 0.9680(4) 0.5584(10) 0.17753(15) 0.0281(11) Uani 1 1 d . . .
H13A H 1.0363 0.4253 0.1725 0.034 Uiso 1 1 calc R . .
H13B H 0.9529 0.6638 0.1478 0.034 Uiso 1 1 calc R . .
C14 C 1.0215(5) 0.7402(10) 0.21756(15) 0.0283(11) Uani 1 1 d . . .
H14A H 0.9596 0.8889 0.2201 0.034 Uiso 1 1 calc R . .
H14B H 1.1065 0.8145 0.2099 0.034 Uiso 1 1 calc R . .
S15 S 1.04511(11) 0.5687(2) 0.27451(4) 0.0278(3) Uani 1 1 d . . .
C16 C 1.1759(5) 0.7666(11) 0.30303(17) 0.0375(13) Uani 1 1 d . . .
H16A H 1.2500 0.7667 0.2834 0.056 Uiso 1 1 calc R . .
H16B H 1.2043 0.6932 0.3347 0.056 Uiso 1 1 calc R . .
H16C H 1.1448 0.9480 0.3066 0.056 Uiso 1 1 calc R . .
N17 N -0.0147(3) 0.0896(9) 0.07058(13) 0.0295(10) Uani 1 1 d . . .
O18 O -0.0838(4) -0.1120(9) 0.06635(12) 0.0608(13) Uani 1 1 d . . .
O19 O -0.0225(4) 0.2628(8) 0.03821(13) 0.0482(10) Uani 1 1 d . . .
O20 O 0.0661(3) 0.1166(7) 0.10662(11) 0.0369(9) Uani 1 1 d . . .

loop_
_atom_site_aniso_label
_atom_site_aniso_U_11
_atom_site_aniso_U_22
_atom_site_aniso_U_33
_atom_site_aniso_U_23
_atom_site_aniso_U_13
_atom_site_aniso_U_12
N1 0.028(2) 0.033(2) 0.0210(19) 0.0019(18) -0.0122(16) -0.0026(18)
C2 0.033(3) 0.035(3) 0.020(2) 0.004(2) -0.003(2) 0.005(2)
N3 0.029(2) 0.031(2) 0.0146(18) 0.0007(16) -0.0061(16) 0.0032(18)
C4 0.024(2) 0.028(2) 0.0089(19) 0.0059(18) -0.0082(16) 0.000(2)
C5 0.029(3) 0.028(3) 0.0050(18) 0.0005(17) -0.0048(17) -0.004(2)
C6 0.036(3) 0.025(2) 0.011(2) 0.0056(19) -0.0082(18) -0.005(2)
N6 0.030(2) 0.041(2) 0.0178(19) -0.0049(18) -0.0111(16) -0.0051(19)
N7 0.034(2) 0.033(2) 0.0059(17) 0.0008(16) -0.0048(15) 0.0015(18)
C8 0.026(2) 0.033(3) 0.013(2) -0.0017(19) -0.0066(18) 0.005(2)
N9 0.027(2) 0.026(2) 0.0128(17) 0.0012(15) -0.0046(15) 0.0013(17)
C10 0.026(2) 0.022(2) 0.012(2) -0.0002(17) -0.0067(17) -0.0008(18)
C11 0.025(2) 0.029(2) 0.0083(19) -0.0011(18) -0.0065(16) -0.001(2)
S12 0.0337(7) 0.0249(6) 0.0162(5) 0.0000(5) -0.0118(5) -0.0001(5)
C13 0.026(3) 0.042(3) 0.015(2) -0.001(2) -0.0034(18) 0.009(2)
C14 0.029(3) 0.034(3) 0.019(2) 0.005(2) -0.0077(19) -0.004(2)
S15 0.0292(7) 0.0369(7) 0.0153(5) 0.0019(5) -0.0072(4) -0.0061(5)
C16 0.038(3) 0.048(3) 0.023(2) -0.012(2) -0.015(2) -0.005(3)
N17 0.0135(19) 0.055(3) 0.019(2) -0.005(2) -0.0013(15) -0.0001(19)
O18 0.061(3) 0.095(3) 0.0232(19) 0.012(2) -0.0164(18) -0.053(3)
O19 0.040(2) 0.061(3) 0.039(2) 0.020(2) -0.0172(17) 0.0012(19)
O20 0.037(2) 0.053(2) 0.0179(16) -0.0100(15) -0.0137(14) -0.0009(17)

loop_
_atom_type_symbol
_atom_type_description
_atom_type_scat_dispersion_real
_atom_type_scat_dispersion_imag
_atom_type_scat_source
C C 0.0033 0.0016 'International Tables Vol C Tables 4.2.6.8 and 6.1.1.4'
H H 0.0000 0.0000 'International Tables Vol C Tables 4.2.6.8 and 6.1.1.4'
N N 0.0061 0.0033 'International Tables Vol C Tables 4.2.6.8 and 6.1.1.4'
O O 0.0106 0.0060 'International Tables Vol C Tables 4.2.6.8 and 6.1.1.4'
S S 0.1246 0.1234 'International Tables Vol C Tables 4.2.6.8 and 6.1.1.4'

loop_
_geom_angle_atom_site_label_1
_geom_angle_atom_site_label_2
_geom_angle_atom_site_label_3
_geom_angle
_geom_angle_site_symmetry_1
_geom_angle_site_symmetry_3
_geom_angle_publ_flag
C2 N1 C6 124.5(4) . . ?
N1 C2 N3 124.8(4) . . ?
C2 N3 C4 111.7(4) . . ?
N3 C4 C5 128.0(4) . . ?
N3 C4 N9 126.5(4) . . ?
C5 C4 N9 105.5(4) . . ?
C4 C5 C6 117.3(4) . . ?
C4 C5 N7 111.0(4) . . ?
C6 C5 N7 131.7(4) . . ?
N1 C6 C5 113.6(4) . . ?
N1 C6 N6 121.4(4) . . ?
C5 C6 N6 125.0(4) . . ?
C5 N7 C8 103.9(4) . . ?
N7 C8 N9 113.0(4) . . ?
C4 N9 C8 106.6(3) . . ?
C4 N9 C10 125.4(4) . . ?
C8 N9 C10 127.9(4) . . ?
N9 C10 C11 111.7(3) . . ?
C10 C11 S12 115.5(3) . . ?
C11 S12 C13 101.9(2) . . ?
S12 C13 C14 116.2(3) . . ?
C13 C14 S15 111.7(3) . . ?
C14 S15 C16 98.9(2) . . ?
O18 N17 O19 120.6(4) . . ?
O18 N17 O20 119.5(4) . . ?
O19 N17 O20 119.9(4) . . ?

loop_
_geom_bond_atom_site_label_1
_geom_bond_atom_site_label_2
_geom_bond_distance
_geom_bond_site_symmetry_2
_geom_bond_publ_flag
N1 C2 1.364(6) . ?
N1 C6 1.353(6) . ?
C2 N3 1.309(6) . ?
N3 C4 1.354(6) . ?
C4 C5 1.392(6) . ?
C4 N9 1.366(5) . ?
C5 C6 1.412(6) . ?
C5 N7 1.374(6) . ?
C6 N6 1.314(6) . ?
N7 C8 1.329(5) . ?
C8 N9 1.367(5) . ?
N9 C10 1.470(5) . ?
C10 C11 1.526(5) . ?
C11 S12 1.799(4) . ?
S12 C13 1.808(5) . ?
C13 C14 1.512(6) . ?
C14 S15 1.815(4) . ?
S15 C16 1.794(5) . ?
N17 O18 1.240(5) . ?
N17 O19 1.260(5) . ?
N17 O20 1.248(5) . ?
